data_4300075
loop_
_publ_author_name
'Theivanayagam C. Deivaraj'
'Ghee Xiong Lai'
'Jagadese J. Vittal'

_publ_contact_author_address
; Department of Chemistry
  National University of Singapore
  Kent Ridge
  Singapore 119 260
;
_publ_contact_author_email chmjjv@nus.edu.sg
_publ_contact_author_fax '(65) 874 2975'
_publ_contact_author_name 'Jagadese J. Vittal'
_publ_contact_author_phone '(65) 779 1691'
_publ_section_title
;
Chemistry of Thiocarboxylates: Synthesis and Structures of Neutral
Copper(I) Thiocarboxylates with Triphenylphosphine
;
_journal_name_full 'Inorganic Chemistry'
_journal_page_first 1028
_journal_page_last 1034
_journal_paper_doi 10.1021/ic9907314
_journal_volume 39
_journal_year 2000
_chemical_formula_sum 'C40 H36 Cu2 O2 P2 S2'
_chemical_formula_weight 801.83
_space_group_IT_number 2
_symmetry_cell_setting triclinic
_symmetry_space_group_name_Hall '-P 1'
_symmetry_space_group_name_H-M 'P -1'
_atom_sites_solution_hydrogens geom
_atom_sites_solution_primary direct
_atom_sites_solution_secondary difmap
_audit_creation_method SHELXL-97
_cell_angle_alpha 64.019(1)
_cell_angle_beta 79.297(1)
_cell_angle_gamma 69.426(1)
_cell_formula_units_Z 2
_cell_length_a 11.5844(3)
_cell_length_b 13.2459(3)
_cell_length_c 14.3433(3)
_cell_measurement_reflns_used 5565
_cell_measurement_temperature 293(2)
_cell_measurement_theta_max 29.21
_cell_measurement_theta_min 1.80
_cell_volume 1850.98(8)
_computing_cell_refinement 'SAINT (Siemens, 1996)'
_computing_data_collection 'SMART (Siemens, 1996)'
_computing_data_reduction 'SAINT (Siemens, 1996)'
_computing_molecular_graphics 'SHELXTL (Siemens, 1996)'
_computing_publication_material 'SHELXTL (Siemens, 1996)'
_computing_structure_refinement 'SHELXTL (Siemens, 1996)'
_computing_structure_solution 'SHELXS-86 (Sheldrick, 1990)'
_diffrn_ambient_temperature 293(2)
_diffrn_measured_fraction_theta_full 0.828
_diffrn_measured_fraction_theta_max 0.828
_diffrn_measurement_device 'Siemens SMART CCD System'
_diffrn_measurement_method 'frames \w scans'
_diffrn_radiation_monochromator graphite
_diffrn_radiation_source 'fine-focus sealed tube'
_diffrn_radiation_type MoK\a
_diffrn_radiation_wavelength 0.71073
_diffrn_reflns_av_R_equivalents 0.0242
_diffrn_reflns_av_sigmaI/netI 0.0618
_diffrn_reflns_limit_h_max 15
_diffrn_reflns_limit_h_min -12
_diffrn_reflns_limit_k_max 18
_diffrn_reflns_limit_k_min -17
_diffrn_reflns_limit_l_max 18
_diffrn_reflns_limit_l_min -18
_diffrn_reflns_number 11612
_diffrn_reflns_theta_full 29.21
_diffrn_reflns_theta_max 29.21
_diffrn_reflns_theta_min 1.80
_exptl_absorpt_coefficient_mu 1.382
_exptl_absorpt_correction_T_max 0.8157
_exptl_absorpt_correction_T_min 0.5760
_exptl_absorpt_correction_type empirical
_exptl_absorpt_process_details 'SADABS (Sheldrick, 1996)'
_exptl_crystal_colour 'light pink'
_exptl_crystal_density_diffrn 1.439
_exptl_crystal_density_meas ?
_exptl_crystal_density_method 'not measured'
_exptl_crystal_description 'thin plates'
_exptl_crystal_F_000 824
_exptl_crystal_size_max 0.3
_exptl_crystal_size_mid 0.28
_exptl_crystal_size_min 0.1
_refine_diff_density_max 0.369
_refine_diff_density_min -0.395
_refine_diff_density_rms 0.072
_refine_ls_extinction_coef 0.0020(4)
_refine_ls_extinction_expression Fc^*^=kFc[1+0.001xFc^2^\l^3^/sin(2\q)]^-1/4^
_refine_ls_extinction_method SHELXL
_refine_ls_goodness_of_fit_ref 1.017
_refine_ls_hydrogen_treatment mixed
_refine_ls_matrix_type full
_refine_ls_number_parameters 434
_refine_ls_number_reflns 8308
_refine_ls_number_restraints 0
_refine_ls_restrained_S_all 1.017
_refine_ls_R_factor_all 0.0797
_refine_ls_R_factor_gt 0.0493
_refine_ls_shift/su_max 0.001
_refine_ls_shift/su_mean 0.000
_refine_ls_structure_factor_coef Fsqd
_refine_ls_weighting_details 'calc w=1/[\s^2^(Fo^2^)+(0.0391P)^2^+1.0548P] where P=(Fo^2^+2Fc^2^)/3'
_refine_ls_weighting_scheme calc
_refine_ls_wR_factor_gt 0.0982
_refine_ls_wR_factor_ref 0.1112
_reflns_number_gt 5985
_reflns_number_total 8308
_reflns_threshold_expression >2sigma(I)
_cod_depositor_comments
;
The following automatic conversions were performed:

'_exptl_crystal_density_meas' value 'not measured' was changed to '?'
- the value is perceived as not measured.

Automatic conversion script
Id: cif_fix_values 3008 2015-01-20 13:52:24Z robertas 
;
_cod_original_cell_volume 1850.98(7)
_cod_database_code 4300075

loop_
_symmetry_equiv_pos_as_xyz
'x, y, z'
'-x, -y, -z'

loop_
_atom_site_label
_atom_site_type_symbol
_atom_site_fract_x
_atom_site_fract_y
_atom_site_fract_z
_atom_site_U_iso_or_equiv
_atom_site_adp_type
_atom_site_occupancy
_atom_site_symmetry_multiplicity
_atom_site_calc_flag
_atom_site_refinement_flags
_atom_site_disorder_assembly
_atom_site_disorder_group
Cu1 Cu 0.63133(4) 0.37312(3) 0.70066(3) 0.03596(12) Uani 1 1 d . . .
Cu2 Cu 0.45445(4) 0.57705(4) 0.59118(3) 0.04220(13) Uani 1 1 d . . .
P1 P 0.74729(8) 0.20740(8) 0.81868(7) 0.0364(2) Uani 1 1 d . . .
P2 P 0.26632(7) 0.65262(8) 0.64997(7) 0.03372(19) Uani 1 1 d . . .
S1 S 0.63905(7) 0.55987(7) 0.64832(7) 0.03536(19) Uani 1 1 d . . .
S2 S 0.51098(7) 0.37015(7) 0.59062(6) 0.03390(19) Uani 1 1 d . . .
O1 O 0.6476(3) 0.6810(3) 0.7470(3) 0.0903(12) Uani 1 1 d . . .
O2 O 0.4336(3) 0.2289(3) 0.7657(2) 0.0610(7) Uani 1 1 d . . .
C1 C 0.6165(3) 0.5998(3) 0.7558(3) 0.0452(9) Uani 1 1 d . . .
C2 C 0.5585(4) 0.5314(4) 0.8557(3) 0.0625(11) Uani 1 1 d . . .
H2A H 0.5390 0.4706 0.8484 0.094 Uiso 1 1 calc R . .
H2B H 0.4843 0.5836 0.8720 0.094 Uiso 1 1 calc R . .
H2C H 0.6151 0.4964 0.9105 0.094 Uiso 1 1 calc R . .
C3 C 0.4467(3) 0.2555(3) 0.6735(3) 0.0405(8) Uani 1 1 d . . .
C4 C 0.4117(4) 0.1932(4) 0.6228(3) 0.0680(13) Uani 1 1 d . . .
H4A H 0.4291 0.2273 0.5494 0.102 Uiso 1 1 calc R . .
H4B H 0.3253 0.2014 0.6356 0.102 Uiso 1 1 calc R . .
H4C H 0.4585 0.1111 0.6509 0.102 Uiso 1 1 calc R . .
C1A C 0.6823(3) 0.1744(3) 0.9516(3) 0.0403(8) Uani 1 1 d . . .
C2A C 0.7259(4) 0.1923(4) 1.0240(3) 0.0627(11) Uani 1 1 d . . .
H2A1 H 0.7950 0.2182 1.0074 0.075 Uiso 1 1 calc R . .
C3A C 0.6685(5) 0.1725(4) 1.1216(3) 0.0758(14) Uani 1 1 d . . .
H3A H 0.6994 0.1852 1.1695 0.091 Uiso 1 1 calc R . .
C4A C 0.5675(4) 0.1347(4) 1.1477(3) 0.0660(12) Uani 1 1 d . . .
H4A1 H 0.5285 0.1228 1.2128 0.079 Uiso 1 1 calc R . .
C5A C 0.5237(4) 0.1141(5) 1.0774(4) 0.0729(13) Uani 1 1 d . . .
H5A H 0.4558 0.0864 1.0955 0.087 Uiso 1 1 calc R . .
C6A C 0.5799(4) 0.1344(4) 0.9791(3) 0.0625(11) Uani 1 1 d . . .
H6A H 0.5488 0.1212 0.9316 0.075 Uiso 1 1 calc R . .
C1B C 0.9015(3) 0.2146(3) 0.8231(3) 0.0390(8) Uani 1 1 d . . .
C2B C 0.9114(4) 0.3191(3) 0.8154(3) 0.0492(9) Uani 1 1 d . . .
H2B1 H 0.8402 0.3822 0.8094 0.059 Uiso 1 1 calc R . .
C3B C 1.0239(4) 0.3318(4) 0.8164(3) 0.0581(11) Uani 1 1 d . . .
H3B H 1.0284 0.4024 0.8122 0.070 Uiso 1 1 calc R . .
C4B C 1.1300(4) 0.2392(4) 0.8236(3) 0.0667(12) Uani 1 1 d . . .
H4B1 H 1.2065 0.2470 0.8244 0.080 Uiso 1 1 calc R . .
C5B C 1.1223(4) 0.1365(5) 0.8295(4) 0.0705(13) Uani 1 1 d . . .
H5B H 1.1942 0.0747 0.8335 0.085 Uiso 1 1 calc R . .
C6B C 1.0094(4) 0.1223(4) 0.8297(3) 0.0569(10) Uani 1 1 d . . .
H6B H 1.0057 0.0513 0.8342 0.068 Uiso 1 1 calc R . .
C1C C 0.7747(3) 0.0714(3) 0.8026(3) 0.0397(8) Uani 1 1 d . . .
C2C C 0.8121(4) -0.0395(3) 0.8835(3) 0.0550(10) Uani 1 1 d . . .
H2C1 H 0.8259 -0.0458 0.9480 0.066 Uiso 1 1 calc R . .
C3C C 0.8287(4) -0.1399(4) 0.8691(4) 0.0687(13) Uani 1 1 d . . .
H3C H 0.8556 -0.2136 0.9233 0.082 Uiso 1 1 calc R . .
C4C C 0.8057(4) -0.1317(4) 0.7753(4) 0.0697(13) Uani 1 1 d . . .
H4C1 H 0.8134 -0.1995 0.7668 0.084 Uiso 1 1 calc R . .
C5C C 0.7715(4) -0.0242(4) 0.6945(4) 0.0668(12) Uani 1 1 d . . .
H5C H 0.7589 -0.0190 0.6302 0.080 Uiso 1 1 calc R . .
C6C C 0.7554(3) 0.0776(3) 0.7079(3) 0.0497(9) Uani 1 1 d . . .
H6C H 0.7315 0.1507 0.6525 0.060 Uiso 1 1 calc R . .
C1D C 0.1354(3) 0.6488(3) 0.5994(3) 0.0359(7) Uani 1 1 d . . .
C2D C 0.0201(3) 0.6550(3) 0.6501(3) 0.0484(9) Uani 1 1 d . . .
H2D H 0.0070 0.6621 0.7132 0.058 Uiso 1 1 calc R . .
C3D C -0.0753(3) 0.6508(4) 0.6081(3) 0.0567(10) Uani 1 1 d . . .
H3D H -0.1521 0.6558 0.6427 0.068 Uiso 1 1 calc R . .
C4D C -0.0571(4) 0.6392(3) 0.5158(3) 0.0528(10) Uani 1 1 d . . .
H4D H -0.1213 0.6355 0.4881 0.063 Uiso 1 1 calc R . .
C5D C 0.0551(4) 0.6330(4) 0.4644(3) 0.0595(11) Uani 1 1 d . . .
H5D H 0.0668 0.6264 0.4012 0.071 Uiso 1 1 calc R . .
C6D C 0.1515(3) 0.6365(4) 0.5062(3) 0.0517(10) Uani 1 1 d . . .
H6D H 0.2281 0.6305 0.4713 0.062 Uiso 1 1 calc R . .
C1E C 0.2375(3) 0.5844(3) 0.7902(3) 0.0374(7) Uani 1 1 d . . .
C2E C 0.2887(4) 0.4635(4) 0.8399(3) 0.0567(10) Uani 1 1 d . . .
H2E H 0.3372 0.4207 0.8020 0.068 Uiso 1 1 calc R . .
C3E C 0.2683(5) 0.4056(4) 0.9458(4) 0.0800(15) Uani 1 1 d . . .
H3E H 0.3043 0.3245 0.9787 0.096 Uiso 1 1 calc R . .
C4E C 0.1958(5) 0.4668(5) 1.0019(4) 0.0812(15) Uani 1 1 d . . .
H4E H 0.1816 0.4271 1.0726 0.097 Uiso 1 1 calc R . .
C5E C 0.1436(5) 0.5867(5) 0.9547(4) 0.0731(13) Uani 1 1 d . . .
H5E H 0.0945 0.6279 0.9936 0.088 Uiso 1 1 calc R . .
C6E C 0.1637(4) 0.6469(4) 0.8488(3) 0.0530(10) Uani 1 1 d . . .
H6E H 0.1283 0.7282 0.8169 0.064 Uiso 1 1 calc R . .
C1F C 0.2377(3) 0.8082(3) 0.6203(3) 0.0367(7) Uani 1 1 d . . .
C2F C 0.1212(4) 0.8899(3) 0.6129(3) 0.0522(10) Uani 1 1 d . . .
H2F H 0.0515 0.8670 0.6210 0.063 Uiso 1 1 calc R . .
C3F C 0.1084(4) 1.0053(4) 0.5936(4) 0.0650(12) Uani 1 1 d . . .
H3F H 0.0301 1.0595 0.5886 0.078 Uiso 1 1 calc R . .
C4F C 0.2106(5) 1.0403(4) 0.5818(4) 0.0683(13) Uani 1 1 d . . .
H4F H 0.2014 1.1174 0.5703 0.082 Uiso 1 1 calc R . .
C5F C 0.3267(4) 0.9609(3) 0.5871(3) 0.0583(11) Uani 1 1 d . . .
H5F H 0.3961 0.9847 0.5776 0.070 Uiso 1 1 calc R . .
C6F C 0.3397(3) 0.8460(3) 0.6064(3) 0.0438(8) Uani 1 1 d . . .
H6F H 0.4184 0.7927 0.6103 0.053 Uiso 1 1 calc R . .

loop_
_atom_site_aniso_label
_atom_site_aniso_U_11
_atom_site_aniso_U_22
_atom_site_aniso_U_33
_atom_site_aniso_U_23
_atom_site_aniso_U_13
_atom_site_aniso_U_12
Cu1 0.0356(2) 0.0366(2) 0.0365(2) -0.01515(18) -0.00356(17) -0.01053(18)
Cu2 0.0284(2) 0.0557(3) 0.0464(3) -0.0287(2) -0.00144(18) -0.00687(19)
P1 0.0382(5) 0.0352(5) 0.0345(5) -0.0132(4) -0.0052(4) -0.0089(4)
P2 0.0269(4) 0.0375(5) 0.0402(5) -0.0201(4) 0.0000(3) -0.0086(3)
S1 0.0312(4) 0.0384(4) 0.0399(5) -0.0170(4) -0.0037(3) -0.0119(3)
S2 0.0379(4) 0.0335(4) 0.0328(4) -0.0125(3) -0.0041(3) -0.0138(3)
O1 0.121(3) 0.107(3) 0.102(3) -0.080(2) 0.042(2) -0.075(2)
O2 0.0703(19) 0.078(2) 0.0384(16) -0.0151(14) 0.0063(13) -0.0417(16)
C1 0.0350(18) 0.057(2) 0.056(2) -0.035(2) 0.0000(16) -0.0145(17)
C2 0.068(3) 0.079(3) 0.051(3) -0.034(2) 0.005(2) -0.028(2)
C3 0.0354(18) 0.0428(19) 0.041(2) -0.0107(16) -0.0024(15) -0.0168(15)
C4 0.092(3) 0.074(3) 0.059(3) -0.020(2) -0.007(2) -0.057(3)
C1A 0.046(2) 0.0368(18) 0.0328(18) -0.0122(15) -0.0030(15) -0.0076(16)
C2A 0.087(3) 0.071(3) 0.045(2) -0.025(2) 0.009(2) -0.044(3)
C3A 0.120(4) 0.082(3) 0.045(3) -0.032(2) 0.008(3) -0.050(3)
C4A 0.077(3) 0.061(3) 0.045(2) -0.022(2) 0.013(2) -0.010(2)
C5A 0.051(3) 0.098(4) 0.056(3) -0.023(3) 0.009(2) -0.025(3)
C6A 0.049(2) 0.088(3) 0.050(2) -0.026(2) -0.0011(19) -0.022(2)
C1B 0.0375(18) 0.0426(19) 0.0343(18) -0.0133(16) -0.0050(14) -0.0104(15)
C2B 0.045(2) 0.048(2) 0.054(2) -0.0206(19) -0.0088(17) -0.0098(17)
C3B 0.053(2) 0.070(3) 0.062(3) -0.027(2) -0.005(2) -0.029(2)
C4B 0.047(2) 0.092(4) 0.063(3) -0.027(3) 0.000(2) -0.032(2)
C5B 0.036(2) 0.079(3) 0.087(3) -0.034(3) -0.002(2) -0.007(2)
C6B 0.044(2) 0.055(2) 0.066(3) -0.024(2) -0.0045(19) -0.0092(19)
C1C 0.0341(17) 0.0386(19) 0.043(2) -0.0172(16) 0.0019(15) -0.0089(15)
C2C 0.059(2) 0.046(2) 0.053(2) -0.0150(19) -0.0002(19) -0.0159(19)
C3C 0.070(3) 0.034(2) 0.088(4) -0.021(2) 0.010(3) -0.011(2)
C4C 0.063(3) 0.059(3) 0.105(4) -0.055(3) 0.015(3) -0.020(2)
C5C 0.065(3) 0.075(3) 0.079(3) -0.054(3) -0.002(2) -0.013(2)
C6C 0.046(2) 0.048(2) 0.051(2) -0.0264(19) -0.0048(17) -0.0005(17)
C1D 0.0297(16) 0.0365(18) 0.0435(19) -0.0190(16) -0.0011(14) -0.0089(14)
C2D 0.0369(19) 0.066(3) 0.051(2) -0.034(2) 0.0093(16) -0.0189(18)
C3D 0.0322(19) 0.066(3) 0.076(3) -0.030(2) 0.0038(18) -0.0206(19)
C4D 0.046(2) 0.056(2) 0.063(3) -0.021(2) -0.0157(19) -0.0198(19)
C5D 0.062(3) 0.087(3) 0.048(2) -0.030(2) -0.0026(19) -0.040(2)
C6D 0.043(2) 0.076(3) 0.048(2) -0.033(2) 0.0097(17) -0.027(2)
C1E 0.0352(17) 0.0418(19) 0.0392(19) -0.0157(16) -0.0028(14) -0.0165(15)
C2E 0.048(2) 0.052(2) 0.065(3) -0.019(2) 0.0007(19) -0.0178(19)
C3E 0.074(3) 0.061(3) 0.075(4) 0.005(3) -0.006(3) -0.028(3)
C4E 0.095(4) 0.100(4) 0.045(3) -0.008(3) -0.005(3) -0.054(4)
C5E 0.092(4) 0.099(4) 0.051(3) -0.044(3) 0.017(2) -0.047(3)
C6E 0.062(3) 0.060(2) 0.043(2) -0.027(2) 0.0031(18) -0.022(2)
C1F 0.0357(17) 0.0375(18) 0.0376(18) -0.0188(15) -0.0022(14) -0.0069(14)
C2F 0.042(2) 0.047(2) 0.068(3) -0.025(2) -0.0090(18) -0.0074(17)
C3F 0.063(3) 0.040(2) 0.085(3) -0.027(2) -0.021(2) 0.004(2)
C4F 0.093(4) 0.039(2) 0.076(3) -0.025(2) -0.024(3) -0.012(2)
C5F 0.067(3) 0.051(2) 0.066(3) -0.021(2) -0.010(2) -0.028(2)
C6F 0.042(2) 0.0392(19) 0.050(2) -0.0184(17) -0.0059(16) -0.0110(16)

loop_
_atom_type_symbol
_atom_type_description
_atom_type_scat_dispersion_real
_atom_type_scat_dispersion_imag
_atom_type_scat_source
C C 0.0033 0.0016 'International Tables Vol C Tables 4.2.6.8 and 6.1.1.4'
H H 0.0000 0.0000 'International Tables Vol C Tables 4.2.6.8 and 6.1.1.4'
O O 0.0106 0.0060 'International Tables Vol C Tables 4.2.6.8 and 6.1.1.4'
P P 0.1023 0.0942 'International Tables Vol C Tables 4.2.6.8 and 6.1.1.4'
S S 0.1246 0.1234 'International Tables Vol C Tables 4.2.6.8 and 6.1.1.4'
Cu Cu 0.3201 1.2651 'International Tables Vol C Tables 4.2.6.8 and 6.1.1.4'

loop_
_geom_angle_atom_site_label_1
_geom_angle_atom_site_label_2
_geom_angle_atom_site_label_3
_geom_angle
_geom_angle_site_symmetry_1
_geom_angle_site_symmetry_3
_geom_angle_publ_flag
P1 Cu1 S1 127.22(4) . . ?
P1 Cu1 S2 122.05(3) . . ?
S1 Cu1 S2 109.74(3) . . ?
P1 Cu1 Cu2 167.75(3) . . ?
S1 Cu1 Cu2 54.34(2) . . ?
S2 Cu1 Cu2 60.79(2) . . ?
P2 Cu2 S1 125.05(3) . . ?
P2 Cu2 S2 118.48(3) . 2_666 ?
S1 Cu2 S2 104.71(3) . 2_666 ?
P2 Cu2 S2 118.51(3) . . ?
S1 Cu2 S2 99.36(3) . . ?
S2 Cu2 S2 81.11(3) 2_666 . ?
P2 Cu2 Cu1 126.85(3) . . ?
S1 Cu2 Cu1 52.54(2) . . ?
S2 Cu2 Cu1 111.06(3) 2_666 . ?
S2 Cu2 Cu1 51.26(2) . . ?
C1C P1 C1A 103.46(16) . . ?
C1C P1 C1B 105.08(16) . . ?
C1A P1 C1B 105.03(16) . . ?
C1C P1 Cu1 116.51(12) . . ?
C1A P1 Cu1 113.46(11) . . ?
C1B P1 Cu1 112.20(11) . . ?
C1D P2 C1E 102.10(15) . . ?
C1D P2 C1F 105.05(15) . . ?
C1E P2 C1F 104.86(15) . . ?
C1D P2 Cu2 117.31(11) . . ?
C1E P2 Cu2 115.78(11) . . ?
C1F P2 Cu2 110.45(11) . . ?
C1 S1 Cu1 111.24(14) . . ?
C1 S1 Cu2 112.75(12) . . ?
Cu1 S1 Cu2 73.12(3) . . ?
C3 S2 Cu1 102.87(12) . . ?
C3 S2 Cu2 123.11(12) . 2_666 ?
Cu1 S2 Cu2 126.87(4) . 2_666 ?
C3 S2 Cu2 126.83(12) . . ?
Cu1 S2 Cu2 67.95(2) . . ?
Cu2 S2 Cu2 98.89(3) 2_666 . ?
O1 C1 C2 121.0(4) . . ?
O1 C1 S1 119.5(3) . . ?
C2 C1 S1 119.5(3) . . ?
O2 C3 C4 122.2(3) . . ?
O2 C3 S2 121.3(3) . . ?
C4 C3 S2 116.5(3) . . ?
C2A C1A C6A 118.2(4) . . ?
C2A C1A P1 123.5(3) . . ?
C6A C1A P1 118.3(3) . . ?
C1A C2A C3A 121.0(4) . . ?
C4A C3A C2A 120.6(4) . . ?
C3A C4A C5A 119.4(4) . . ?
C4A C5A C6A 120.5(5) . . ?
C1A C6A C5A 120.2(4) . . ?
C2B C1B C6B 118.2(3) . . ?
C2B C1B P1 118.2(3) . . ?
C6B C1B P1 123.6(3) . . ?
C3B C2B C1B 121.6(4) . . ?
C2B C3B C4B 119.5(4) . . ?
C5B C4B C3B 119.7(4) . . ?
C4B C5B C6B 121.2(4) . . ?
C5B C6B C1B 119.8(4) . . ?
C6C C1C C2C 118.2(3) . . ?
C6C C1C P1 119.4(3) . . ?
C2C C1C P1 122.3(3) . . ?
C3C C2C C1C 120.6(4) . . ?
C4C C3C C2C 120.3(4) . . ?
C5C C4C C3C 119.9(4) . . ?
C4C C5C C6C 120.2(4) . . ?
C1C C6C C5C 120.7(4) . . ?
C6D C1D C2D 117.6(3) . . ?
C6D C1D P2 118.6(3) . . ?
C2D C1D P2 123.7(3) . . ?
C3D C2D C1D 121.0(4) . . ?
C4D C3D C2D 120.2(4) . . ?
C5D C4D C3D 120.1(4) . . ?
C4D C5D C6D 120.2(4) . . ?
C5D C6D C1D 120.9(3) . . ?
C2E C1E C6E 118.7(4) . . ?
C2E C1E P2 117.5(3) . . ?
C6E C1E P2 123.8(3) . . ?
C1E C2E C3E 120.5(4) . . ?
C4E C3E C2E 120.4(4) . . ?
C3E C4E C5E 120.4(5) . . ?
C4E C5E C6E 120.3(4) . . ?
C5E C6E C1E 119.7(4) . . ?
C6F C1F C2F 118.2(3) . . ?
C6F C1F P2 117.4(2) . . ?
C2F C1F P2 124.4(3) . . ?
C3F C2F C1F 120.3(4) . . ?
C4F C3F C2F 120.5(4) . . ?
C3F C4F C5F 119.8(4) . . ?
C4F C5F C6F 119.8(4) . . ?
C5F C6F C1F 121.3(3) . . ?

loop_
_geom_bond_atom_site_label_1
_geom_bond_atom_site_label_2
_geom_bond_distance
_geom_bond_site_symmetry_2
_geom_bond_publ_flag
Cu1 P1 2.2372(9) . ?
Cu1 S1 2.2792(9) . ?
Cu1 S2 2.3123(9) . ?
Cu1 Cu2 2.7477(6) . ?
Cu2 P2 2.2331(9) . ?
Cu2 S1 2.3329(9) . ?
Cu2 S2 2.3790(9) 2_666 ?
Cu2 S2 2.5876(9) . ?
P1 C1C 1.826(3) . ?
P1 C1A 1.834(4) . ?
P1 C1B 1.836(4) . ?
P2 C1D 1.823(3) . ?
P2 C1E 1.828(3) . ?
P2 C1F 1.828(3) . ?
S1 C1 1.786(4) . ?
S2 C3 1.777(4) . ?
S2 Cu2 2.3790(9) 2_666 ?
O1 C1 1.199(4) . ?
O2 C3 1.205(4) . ?
C1 C2 1.503(5) . ?
C3 C4 1.497(5) . ?
C1A C2A 1.373(5) . ?
C1A C6A 1.388(5) . ?
C2A C3A 1.387(6) . ?
C3A C4A 1.358(7) . ?
C4A C5A 1.369(6) . ?
C5A C6A 1.390(6) . ?
C1B C2B 1.383(5) . ?
C1B C6B 1.390(5) . ?
C2B C3B 1.376(5) . ?
C3B C4B 1.380(6) . ?
C4B C5B 1.358(6) . ?
C5B C6B 1.385(6) . ?
C1C C6C 1.380(5) . ?
C1C C2C 1.392(5) . ?
C2C C3C 1.377(6) . ?
C3C C4C 1.371(6) . ?
C4C C5C 1.363(6) . ?
C5C C6C 1.388(5) . ?
C1D C6D 1.388(5) . ?
C1D C2D 1.391(5) . ?
C2D C3D 1.380(5) . ?
C3D C4D 1.368(5) . ?
C4D C5D 1.365(6) . ?
C5D C6D 1.385(5) . ?
C1E C2E 1.384(5) . ?
C1E C6E 1.403(5) . ?
C2E C3E 1.388(6) . ?
C3E C4E 1.361(7) . ?
C4E C5E 1.371(7) . ?
C5E C6E 1.391(6) . ?
C1F C6F 1.388(5) . ?
C1F C2F 1.389(5) . ?
C2F C3F 1.387(5) . ?
C3F C4F 1.373(6) . ?
C4F C5F 1.376(6) . ?
C5F C6F 1.379(5) . ?
